data_7059906
loop_
_publ_author_name
'Abbas, Zafar'
'Singh, Prerana'
'Dasari, Srikanth'
'Sivakumar, Sri'
'Patra, Ashis K.'

_publ_section_title
;
 Luminescent EuIII and TbIII bimetallic complexes of
 N,N&#x2032;-heterocyclic bases and tolfenamic acid: structures,
 photophysical aspects and biological activity
;
_journal_issue 36
_journal_name_full 'New Journal of Chemistry'
_journal_page_first 15685
_journal_page_last 15697
_journal_paper_doi 10.1039/D0NJ03261A
_journal_volume 44
_journal_year 2020
_chemical_formula_moiety 'C126 H100 Cl24 Eu2 N14 O16'
_chemical_formula_sum 'C126 H100 Cl24 Eu2 N14 O16'
_chemical_formula_weight 3220.95
_chemical_name_common Eudppztfa3
_space_group_IT_number 2
_space_group_name_Hall '-P 1'
_space_group_name_H-M_alt 'P -1'
_symmetry_cell_setting triclinic
_symmetry_space_group_name_Hall '-P 1'
_symmetry_space_group_name_H-M 'P -1'
_atom_sites_solution_hydrogens geom
_atom_sites_solution_primary direct
_atom_sites_solution_secondary difmap
_audit_creation_method SHELXL-97
_audit_update_record
;
2020-06-19 deposited with the CCDC.	2020-08-18 downloaded from the CCDC.
;
_cell_angle_alpha 94.764(2)
_cell_angle_beta 109.988(2)
_cell_angle_gamma 116.867(2)
_cell_formula_units_Z 1
_cell_length_a 15.3633(11)
_cell_length_b 16.2341(11)
_cell_length_c 16.5403(11)
_cell_measurement_reflns_used 9726
_cell_measurement_temperature 100(2)
_cell_measurement_theta_max 28.32
_cell_measurement_theta_min 2.68
_cell_volume 3316.6(4)
_computing_cell_refinement 'Bruker SAINT'
_computing_data_collection 'Bruker APEX2'
_computing_data_reduction 'Bruker SAINT'
_computing_molecular_graphics 'ORTEP-3 for Windows (Farrugia, 1997)'
_computing_publication_material 'WinGX publication routines (Farrugia, 1999)'
_computing_structure_refinement 'SHELXL-2014 (Sheldrick 2014)'
_computing_structure_solution 'SHELXS-97 (Sheldrick, 2008)'
_diffrn_ambient_temperature 100(2)
_diffrn_measured_fraction_theta_full 0.998
_diffrn_measured_fraction_theta_max 0.998
_diffrn_measurement_device_type 'Bruker APEX-II CCD'
_diffrn_measurement_method '\f and \w scans'
_diffrn_radiation_monochromator graphite
_diffrn_radiation_source 'fine-focus sealed tube'
_diffrn_radiation_type MoK\a
_diffrn_radiation_wavelength 0.71073
_diffrn_reflns_av_R_equivalents 0.0332
_diffrn_reflns_av_sigmaI/netI 0.0319
_diffrn_reflns_limit_h_max 18
_diffrn_reflns_limit_h_min -18
_diffrn_reflns_limit_k_max 20
_diffrn_reflns_limit_k_min -20
_diffrn_reflns_limit_l_max 20
_diffrn_reflns_limit_l_min -20
_diffrn_reflns_number 45688
_diffrn_reflns_theta_full 26.05
_diffrn_reflns_theta_max 26.05
_diffrn_reflns_theta_min 2.24
_exptl_absorpt_coefficient_mu 1.489
_exptl_absorpt_correction_T_max 0.7550
_exptl_absorpt_correction_T_min 0.7550
_exptl_absorpt_correction_type multi-scan
_exptl_absorpt_process_details SADABS(Sheldrick,1997)
_exptl_crystal_colour Yellow
_exptl_crystal_density_diffrn 1.613
_exptl_crystal_density_method 'not measured'
_exptl_crystal_description Block
_exptl_crystal_F_000 1616
_exptl_crystal_size_max 0.20
_exptl_crystal_size_mid 0.20
_exptl_crystal_size_min 0.20
_refine_diff_density_max 6.396
_refine_diff_density_min -2.792
_refine_diff_density_rms 0.192
_refine_ls_extinction_method none
_refine_ls_goodness_of_fit_ref 1.039
_refine_ls_hydrogen_treatment mixed
_refine_ls_matrix_type full
_refine_ls_number_parameters 823
_refine_ls_number_reflns 13094
_refine_ls_number_restraints 6
_refine_ls_restrained_S_all 1.041
_refine_ls_R_factor_all 0.0632
_refine_ls_R_factor_gt 0.0587
_refine_ls_shift/su_max 0.001
_refine_ls_shift/su_mean 0.000
_refine_ls_structure_factor_coef Fsqd
_refine_ls_weighting_details 'calc w=1/[\s^2^(Fo^2^)+(0.0836P)^2^+28.2992P] where P=(Fo^2^+2Fc^2^)/3'
_refine_ls_weighting_scheme calc
_refine_ls_wR_factor_gt 0.1535
_refine_ls_wR_factor_ref 0.1613
_reflns_number_gt 12184
_reflns_number_total 13094
_reflns_threshold_expression >2sigma(I)
_cod_data_source_file d0nj03261a2.cif
_cod_data_source_block Eudppztfa
_cod_depositor_comments
;
The following automatic conversions were performed:

data item '_symmetry_cell_setting' value 'Triclinic' was changed to
'triclinic' in accordance with the
/home/data/users/saulius/crontab/automatic-downloads/rss-feeds/RSC/lib/dictionaries/cif_core.dic
dictionary named 'cif_core.dic' version 2.4.2 last updated on
2011-04-26.

Automatic conversion script
Id: cif_fix_values 7556 2019-12-06 15:28:31Z antanas 

 Adding full bibliography for 7059904--7059907.cif.
;
_cod_original_sg_symbol_H-M P-1
_cod_database_code 7059906

loop_
_symmetry_equiv_pos_as_xyz
'x, y, z'
'-x, -y, -z'

loop_
_atom_site_label
_atom_site_type_symbol
_atom_site_fract_x
_atom_site_fract_y
_atom_site_fract_z
_atom_site_U_iso_or_equiv
_atom_site_adp_type
_atom_site_occupancy
_atom_site_symmetry_multiplicity
_atom_site_calc_flag
_atom_site_refinement_flags
_atom_site_disorder_assembly
_atom_site_disorder_group
C1 C 0.1415(4) 0.2336(4) 0.3200(4) 0.0206(11) Uani 1 1 d . . .
H1 H 0.1471 0.2794 0.3642 0.025 Uiso 1 1 calc R . .
C2 C 0.0548(5) 0.1387(4) 0.2910(4) 0.0245(12) Uani 1 1 d . . .
H2 H 0.0037 0.1206 0.3157 0.029 Uiso 1 1 calc R . .
C3 C 0.0449(4) 0.0722(4) 0.2263(4) 0.0214(11) Uani 1 1 d . . .
H3 H -0.0132 0.0074 0.2058 0.026 Uiso 1 1 calc R . .
C4 C 0.1212(4) 0.1007(3) 0.1910(3) 0.0153(10) Uani 1 1 d . . .
C5 C 0.1135(4) 0.0333(4) 0.1212(3) 0.0156(10) Uani 1 1 d . . .
C6 C 0.0246(4) -0.1163(4) 0.0242(3) 0.0182(10) Uani 1 1 d . . .
C7 C -0.0653(5) -0.2120(4) -0.0144(4) 0.0232(11) Uani 1 1 d . . .
H7 H -0.1227 -0.2320 0.0033 0.028 Uiso 1 1 calc R . .
C8 C -0.0686(5) -0.2749(4) -0.0773(4) 0.0274(12) Uani 1 1 d . . .
H8 H -0.1288 -0.3388 -0.1032 0.033 Uiso 1 1 calc R . .
C9 C 0.0158(5) -0.2468(4) -0.1044(4) 0.0299(13) Uani 1 1 d . . .
H9 H 0.0121 -0.2919 -0.1478 0.036 Uiso 1 1 calc R . .
C10 C 0.1026(5) -0.1553(4) -0.0690(4) 0.0286(13) Uani 1 1 d . . .
H10 H 0.1590 -0.1369 -0.0878 0.034 Uiso 1 1 calc R . .
C11 C 0.1086(5) -0.0874(4) -0.0038(3) 0.0201(11) Uani 1 1 d . . .
C12 C 0.1970(4) 0.0628(4) 0.0915(3) 0.0169(10) Uani 1 1 d . . .
C13 C 0.2886(4) 0.1618(4) 0.1304(3) 0.0172(10) Uani 1 1 d . . .
C14 C 0.3759(5) 0.1929(4) 0.1079(4) 0.0219(11) Uani 1 1 d . . .
H14 H 0.3761 0.1501 0.0652 0.026 Uiso 1 1 calc R . .
C15 C 0.4612(5) 0.2855(4) 0.1477(4) 0.0246(12) Uani 1 1 d . . .
H15 H 0.5218 0.3073 0.1341 0.030 Uiso 1 1 calc R . .
C16 C 0.4575(4) 0.3471(4) 0.2084(3) 0.0201(11) Uani 1 1 d . . .
H16 H 0.5160 0.4117 0.2345 0.024 Uiso 1 1 calc R . .
C17 C 0.2925(4) 0.2278(3) 0.1943(3) 0.0147(9) Uani 1 1 d . . .
C18 C 0.2070(4) 0.1970(3) 0.2253(3) 0.0137(9) Uani 1 1 d . . .
C19 C 0.3391(4) 0.5212(3) 0.2358(3) 0.0143(9) Uani 1 1 d . . .
C20 C 0.3109(4) 0.5768(4) 0.1749(3) 0.0166(10) Uani 1 1 d . . .
C21 C 0.2038(4) 0.5560(4) 0.1382(4) 0.0219(11) Uani 1 1 d . . .
H21 H 0.1522 0.5070 0.1523 0.026 Uiso 1 1 calc R . .
C22 C 0.1715(5) 0.6050(5) 0.0818(4) 0.0314(14) Uani 1 1 d . . .
H22 H 0.0986 0.5897 0.0571 0.038 Uiso 1 1 calc R . .
C23 C 0.2478(5) 0.6773(5) 0.0619(4) 0.0334(14) Uani 1 1 d . . .
H23 H 0.2266 0.7119 0.0238 0.040 Uiso 1 1 calc R . .
C24 C 0.3538(5) 0.6994(4) 0.0967(4) 0.0263(12) Uani 1 1 d . . .
H24 H 0.4041 0.7483 0.0815 0.032 Uiso 1 1 calc R . .
C25 C 0.3886(4) 0.6502(4) 0.1548(4) 0.0206(11) Uani 1 1 d . . .
C26 C 0.5767(4) 0.7452(4) 0.1737(4) 0.0226(11) Uani 1 1 d . . .
C27 C 0.6227(5) 0.7178(5) 0.1255(4) 0.0300(13) Uani 1 1 d . . .
H27 H 0.5989 0.6517 0.1046 0.036 Uiso 1 1 calc R . .
C28 C 0.7041(5) 0.7879(5) 0.1080(4) 0.0355(15) Uani 1 1 d . . .
H28 H 0.7361 0.7693 0.0760 0.043 Uiso 1 1 calc R . .
C29 C 0.7379(5) 0.8838(5) 0.1371(4) 0.0325(14) Uani 1 1 d . . .
H29 H 0.7908 0.9315 0.1231 0.039 Uiso 1 1 calc R . .
C30 C 0.6935(5) 0.9091(4) 0.1867(4) 0.0297(13) Uani 1 1 d . . .
C31 C 0.6139(5) 0.8429(4) 0.2082(4) 0.0263(12) Uani 1 1 d . . .
C32 C 0.5736(6) 0.8740(5) 0.2683(5) 0.0363(15) Uani 1 1 d . . .
H32A H 0.5255 0.8958 0.2353 0.054 Uiso 1 1 calc R . .
H32B H 0.6349 0.9269 0.3205 0.054 Uiso 1 1 calc R . .
H32C H 0.5340 0.8197 0.2884 0.054 Uiso 1 1 calc R . .
C33 C 0.3272(4) 0.4610(3) 0.5360(3) 0.0151(10) Uani 1 1 d . . .
C34 C 0.2324(4) 0.4474(4) 0.5520(3) 0.0175(10) Uani 1 1 d . . .
C35 C 0.2401(5) 0.4490(4) 0.6391(4) 0.0215(11) Uani 1 1 d . . .
H35 H 0.3040 0.4576 0.6847 0.026 Uiso 1 1 calc R . .
C36 C 0.1571(5) 0.4385(5) 0.6598(4) 0.0298(13) Uani 1 1 d . . .
H36 H 0.1624 0.4381 0.7187 0.036 Uiso 1 1 calc R . .
C37 C 0.0649(5) 0.4284(5) 0.5930(4) 0.0331(14) Uani 1 1 d . . .
H37 H 0.0075 0.4222 0.6068 0.040 Uiso 1 1 calc R . .
C38 C 0.0561(5) 0.4273(5) 0.5071(4) 0.0308(13) Uani 1 1 d . . .
H38 H -0.0069 0.4213 0.4628 0.037 Uiso 1 1 calc R . .
C39 C 0.1383(5) 0.4348(4) 0.4842(4) 0.0213(11) Uani 1 1 d . . .
C40 C 0.0461(5) 0.4350(5) 0.3260(4) 0.0330(15) Uani 1 1 d . . .
C41 C 0.0785(8) 0.5180(7) 0.2929(4) 0.048(2) Uani 1 1 d . . .
H41 H 0.1511 0.5700 0.3205 0.057 Uiso 1 1 calc R . .
C42 C 0.0013(6) 0.5214(6) 0.2190(5) 0.0403(16) Uani 1 1 d . . .
H42 H 0.0202 0.5751 0.1954 0.048 Uiso 1 1 calc R . .
C43 C -0.0999(7) 0.4459(6) 0.1832(5) 0.0442(17) Uani 1 1 d . . .
H43 H -0.1517 0.4482 0.1331 0.053 Uiso 1 1 calc R . .
C44 C -0.1339(6) 0.3672(5) 0.2124(5) 0.0404(16) Uani 1 1 d . . .
C45 C -0.0579(6) 0.3586(6) 0.2872(4) 0.0384(16) Uani 1 1 d . . .
C46 C -0.0891(6) 0.2715(6) 0.3154(5) 0.0449(18) Uani 1 1 d . . .
H46A H -0.0244 0.2742 0.3579 0.067 Uiso 1 1 calc R . .
H46B H -0.1270 0.2156 0.2629 0.067 Uiso 1 1 calc R . .
H46C H -0.1368 0.2656 0.3443 0.067 Uiso 1 1 calc R . .
C47 C 0.5210(4) 0.6733(4) 0.5083(3) 0.0160(10) Uani 1 1 d . . .
C48 C 0.4969(4) 0.7451(4) 0.4727(3) 0.0147(9) Uani 1 1 d . . .
C49 C 0.4057(4) 0.7120(4) 0.3922(3) 0.0190(10) Uani 1 1 d . . .
H49 H 0.3625 0.6450 0.3620 0.023 Uiso 1 1 calc R . .
C50 C 0.3766(5) 0.7746(4) 0.3553(4) 0.0229(11) Uani 1 1 d . . .
H50 H 0.3135 0.7509 0.3012 0.027 Uiso 1 1 calc R . .
C51 C 0.4419(5) 0.8725(4) 0.3993(4) 0.0229(11) Uani 1 1 d . . .
H51 H 0.4242 0.9164 0.3742 0.027 Uiso 1 1 calc R . .
C52 C 0.5322(5) 0.9068(4) 0.4791(4) 0.0212(11) Uani 1 1 d . . .
H52 H 0.5761 0.9741 0.5076 0.025 Uiso 1 1 calc R . .
C53 C 0.5607(4) 0.8443(4) 0.5191(3) 0.0177(10) Uani 1 1 d . . .
C54 C 0.7084(5) 0.9747(4) 0.6561(4) 0.0248(12) Uani 1 1 d . . .
C55 C 0.6885(5) 0.9972(4) 0.7279(4) 0.0291(13) Uani 1 1 d . . .
H55 H 0.6324 0.9489 0.7385 0.035 Uiso 1 1 calc R . .
C56 C 0.7511(6) 1.0915(5) 0.7852(4) 0.0341(14) Uani 1 1 d . . .
H56 H 0.7373 1.1073 0.8344 0.041 Uiso 1 1 calc R . .
C57 C 0.8315(6) 1.1601(5) 0.7698(4) 0.0371(16) Uani 1 1 d . . .
H57 H 0.8742 1.2240 0.8084 0.044 Uiso 1 1 calc R . .
C58 C 0.8512(5) 1.1370(5) 0.6982(5) 0.0358(15) Uani 1 1 d . . .
C59 C 0.7912(5) 1.0443(4) 0.6390(4) 0.0309(13) Uani 1 1 d . . .
C60 C 0.8148(6) 1.0191(6) 0.5633(5) 0.0456(18) Uani 1 1 d . . .
H60A H 0.7979 1.0521 0.5187 0.068 Uiso 1 1 calc R . .
H60B H 0.7706 0.9494 0.5355 0.068 Uiso 1 1 calc R . .
H60C H 0.8913 1.0394 0.5861 0.068 Uiso 1 1 calc R . .
C61 C 0.7187(5) 0.5390(4) 0.0340(4) 0.0287(13) Uani 1 1 d . . .
H61 H 0.7373 0.4967 0.0050 0.034 Uiso 1 1 calc R . .
C62 C 0.8399(6) 0.8037(5) 0.3980(5) 0.0381(15) Uani 1 1 d . . .
H62 H 0.8279 0.7624 0.3423 0.046 Uiso 1 1 calc R . .
C63 C 0.3436(6) 0.7857(5) 0.5803(6) 0.0423(17) Uani 1 1 d . . .
H63 H 0.3960 0.8070 0.5528 0.051 Uiso 1 1 calc R . .
Cl1 Cl 0.74219(16) 1.03116(12) 0.22618(15) 0.0486(5) Uani 1 1 d . . .
Cl2 Cl -0.26491(16) 0.27364(18) 0.16366(16) 0.0616(6) Uani 1 1 d . . .
Cl3 Cl 0.95619(17) 1.22692(14) 0.68097(15) 0.0590(6) Uani 1 1 d . . .
Cl4 Cl 0.65703(12) 0.58120(11) -0.04828(9) 0.0294(3) Uani 1 1 d . . .
Cl5 Cl 0.62927(14) 0.46958(13) 0.07756(12) 0.0446(4) Uani 1 1 d . . .
Cl6 Cl 0.83765(14) 0.63375(13) 0.11962(12) 0.0474(5) Uani 1 1 d . . .
Cl7 Cl 0.71804(14) 0.75385(13) 0.40994(14) 0.0435(4) Uani 1 1 d . . .
Cl8 Cl 0.87764(17) 0.92038(16) 0.38595(16) 0.0607(6) Uani 1 1 d . . .
Cl9 Cl 0.94383(14) 0.80772(13) 0.48957(12) 0.0400(4) Uani 1 1 d . . .
Cl10 Cl 0.2229(3) 0.7690(5) 0.5052(3) 0.150(2) Uani 1 1 d . . .
Cl11 Cl 0.3291(5) 0.6833(3) 0.6068(3) 0.145(2) Uani 1 1 d . . .
Cl12 Cl 0.3907(3) 0.8767(2) 0.6729(4) 0.141(2) Uani 1 1 d . . .
Eu1 Eu 0.399530(18) 0.433878(16) 0.366701(15) 0.01211(9) Uani 1 1 d . . .
N1 N 0.2167(3) 0.2628(3) 0.2884(3) 0.0162(8) Uani 1 1 d . . .
N2 N 0.3757(3) 0.3197(3) 0.2316(3) 0.0154(8) Uani 1 1 d . . .
N3 N 0.0278(4) -0.0551(3) 0.0872(3) 0.0174(9) Uani 1 1 d . . .
N4 N 0.1947(4) 0.0036(3) 0.0299(3) 0.0202(9) Uani 1 1 d . . .
N5 N 0.4938(4) 0.6724(3) 0.1894(3) 0.0231(10) Uani 1 1 d . . .
H5 H 0.5111 0.6388 0.2239 0.028 Uiso 1 1 calc R . .
N6 N 0.1290(4) 0.4343(4) 0.3976(3) 0.0249(10) Uani 1 1 d . . .
H6 H 0.1804 0.4335 0.3858 0.030 Uiso 1 1 calc R . .
N7 N 0.6469(4) 0.8779(3) 0.6010(3) 0.0281(11) Uani 1 1 d . . .
H7A H 0.6654 0.8369 0.6207 0.034 Uiso 1 1 calc R . .
O1 O 0.2707(3) 0.4666(3) 0.2624(2) 0.0170(7) Uani 1 1 d . . .
O2 O 0.4311(3) 0.5291(3) 0.2616(2) 0.0174(7) Uani 1 1 d . . .
O3 O 0.3100(3) 0.4257(3) 0.4567(2) 0.0170(7) Uani 1 1 d . . .
O4 O 0.4184(3) 0.5058(2) 0.6013(2) 0.0165(7) Uani 1 1 d . . .
O5 O 0.4795(3) 0.5902(2) 0.4582(2) 0.0194(8) Uani 1 1 d . . .
O6 O 0.5842(3) 0.6969(3) 0.5904(3) 0.0220(8) Uani 1 1 d . . .
O7 O 0.5027(6) 0.1017(5) 0.0058(5) 0.074(2) Uani 1 1 d GD . .
H7B H 0.5688 0.1208 0.0202 0.111 Uiso 1 1 d GD . .
H7C H 0.4720 0.0465 0.0137 0.111 Uiso 1 1 d GD . .
O8 O 0.5688(6) 0.0473(6) 0.9255(4) 0.131(5) Uani 1 1 d GD . .
H8A H 0.6306 0.0641 0.9271 0.197 Uiso 1 1 d GD . .
H8B H 0.5458 -0.0041 0.9414 0.197 Uiso 1 1 d GD . .

loop_
_atom_site_aniso_label
_atom_site_aniso_U_11
_atom_site_aniso_U_22
_atom_site_aniso_U_33
_atom_site_aniso_U_23
_atom_site_aniso_U_13
_atom_site_aniso_U_12
C1 0.020(3) 0.017(3) 0.020(3) -0.001(2) 0.009(2) 0.006(2)
C2 0.023(3) 0.018(3) 0.028(3) -0.001(2) 0.016(2) 0.004(2)
C3 0.019(3) 0.013(2) 0.025(3) 0.001(2) 0.010(2) 0.003(2)
C4 0.016(2) 0.011(2) 0.014(2) 0.0013(18) 0.0045(19) 0.005(2)
C5 0.019(2) 0.013(2) 0.011(2) 0.0021(18) 0.0034(19) 0.008(2)
C6 0.023(3) 0.013(2) 0.013(2) 0.0018(19) 0.002(2) 0.008(2)
C7 0.023(3) 0.015(3) 0.019(3) 0.001(2) 0.003(2) 0.006(2)
C8 0.032(3) 0.013(3) 0.021(3) -0.002(2) 0.003(2) 0.006(2)
C9 0.043(4) 0.018(3) 0.020(3) -0.003(2) 0.011(3) 0.014(3)
C10 0.040(3) 0.020(3) 0.024(3) 0.001(2) 0.017(3) 0.013(3)
C11 0.030(3) 0.017(3) 0.012(2) 0.0031(19) 0.007(2) 0.012(2)
C12 0.021(2) 0.014(2) 0.013(2) 0.0018(18) 0.0058(19) 0.008(2)
C13 0.022(3) 0.015(2) 0.012(2) 0.0039(19) 0.008(2) 0.007(2)
C14 0.027(3) 0.019(3) 0.020(3) 0.002(2) 0.015(2) 0.009(2)
C15 0.026(3) 0.023(3) 0.025(3) 0.005(2) 0.018(2) 0.007(2)
C16 0.019(3) 0.017(2) 0.018(2) 0.003(2) 0.010(2) 0.004(2)
C17 0.018(2) 0.010(2) 0.011(2) 0.0020(18) 0.0045(19) 0.0049(19)
C18 0.014(2) 0.012(2) 0.012(2) 0.0030(18) 0.0041(18) 0.0058(19)
C19 0.019(2) 0.010(2) 0.009(2) -0.0014(17) 0.0037(18) 0.0055(19)
C20 0.020(2) 0.013(2) 0.013(2) 0.0024(18) 0.0052(19) 0.008(2)
C21 0.020(3) 0.016(2) 0.024(3) 0.004(2) 0.007(2) 0.007(2)
C22 0.022(3) 0.029(3) 0.033(3) 0.011(3) 0.002(2) 0.013(3)
C23 0.036(3) 0.027(3) 0.030(3) 0.016(3) 0.005(3) 0.016(3)
C24 0.028(3) 0.018(3) 0.025(3) 0.011(2) 0.008(2) 0.008(2)
C25 0.023(3) 0.015(2) 0.017(2) 0.003(2) 0.006(2) 0.007(2)
C26 0.021(3) 0.024(3) 0.020(3) 0.010(2) 0.009(2) 0.009(2)
C27 0.029(3) 0.028(3) 0.028(3) 0.004(2) 0.014(3) 0.010(3)
C28 0.032(3) 0.040(4) 0.028(3) 0.002(3) 0.018(3) 0.012(3)
C29 0.024(3) 0.035(3) 0.030(3) 0.011(3) 0.014(3) 0.006(3)
C30 0.027(3) 0.023(3) 0.031(3) 0.008(2) 0.011(3) 0.008(2)
C31 0.024(3) 0.023(3) 0.028(3) 0.009(2) 0.011(2) 0.009(2)
C32 0.036(3) 0.022(3) 0.050(4) 0.002(3) 0.024(3) 0.011(3)
C33 0.021(2) 0.008(2) 0.015(2) 0.0034(18) 0.008(2) 0.0053(19)
C34 0.022(3) 0.014(2) 0.017(2) 0.0018(19) 0.009(2) 0.008(2)
C35 0.027(3) 0.022(3) 0.016(2) 0.003(2) 0.011(2) 0.012(2)
C36 0.036(3) 0.033(3) 0.024(3) 0.006(2) 0.020(3) 0.016(3)
C37 0.029(3) 0.039(4) 0.036(3) 0.001(3) 0.019(3) 0.019(3)
C38 0.030(3) 0.036(3) 0.031(3) 0.003(3) 0.012(3) 0.022(3)
C39 0.026(3) 0.018(3) 0.019(3) 0.000(2) 0.007(2) 0.013(2)
C40 0.039(3) 0.050(4) 0.018(3) 0.000(3) 0.006(3) 0.035(3)
C41 0.094(6) 0.088(6) 0.025(3) 0.033(4) 0.037(4) 0.083(6)
C42 0.049(4) 0.045(4) 0.041(4) 0.016(3) 0.024(3) 0.030(4)
C43 0.053(4) 0.047(4) 0.031(4) 0.003(3) 0.021(3) 0.024(4)
C44 0.038(4) 0.038(4) 0.053(4) 0.007(3) 0.027(3) 0.020(3)
C45 0.035(3) 0.051(4) 0.029(3) -0.004(3) 0.009(3) 0.028(3)
C46 0.032(4) 0.053(5) 0.040(4) 0.001(3) 0.014(3) 0.017(3)
C47 0.019(2) 0.012(2) 0.019(2) 0.0059(19) 0.011(2) 0.008(2)
C48 0.018(2) 0.014(2) 0.015(2) 0.0044(18) 0.0089(19) 0.009(2)
C49 0.020(3) 0.016(2) 0.016(2) 0.0003(19) 0.006(2) 0.008(2)
C50 0.026(3) 0.024(3) 0.017(3) 0.002(2) 0.004(2) 0.017(2)
C51 0.032(3) 0.025(3) 0.019(3) 0.007(2) 0.009(2) 0.022(3)
C52 0.027(3) 0.014(2) 0.024(3) 0.003(2) 0.010(2) 0.011(2)
C53 0.021(3) 0.013(2) 0.017(2) 0.0030(19) 0.007(2) 0.009(2)
C54 0.025(3) 0.016(3) 0.024(3) 0.003(2) -0.001(2) 0.012(2)
C55 0.032(3) 0.027(3) 0.026(3) 0.008(2) 0.005(2) 0.018(3)
C56 0.046(4) 0.034(3) 0.022(3) 0.004(3) 0.006(3) 0.028(3)
C57 0.040(4) 0.023(3) 0.030(3) -0.001(3) -0.002(3) 0.016(3)
C58 0.033(3) 0.021(3) 0.035(3) 0.000(3) 0.005(3) 0.008(3)
C59 0.027(3) 0.021(3) 0.031(3) 0.000(2) 0.005(3) 0.007(2)
C60 0.040(4) 0.040(4) 0.044(4) 0.001(3) 0.020(3) 0.011(3)
C61 0.027(3) 0.028(3) 0.024(3) 0.009(2) 0.007(2) 0.011(3)
C62 0.040(4) 0.032(3) 0.033(3) 0.007(3) 0.016(3) 0.011(3)
C63 0.035(4) 0.035(4) 0.060(5) 0.011(3) 0.029(3) 0.015(3)
Cl1 0.0456(10) 0.0216(8) 0.0732(13) 0.0115(8) 0.0317(10) 0.0088(7)
Cl2 0.0337(10) 0.0658(14) 0.0573(12) 0.0048(10) 0.0058(9) 0.0160(9)
Cl3 0.0471(11) 0.0286(9) 0.0593(12) -0.0017(8) 0.0189(9) -0.0076(8)
Cl4 0.0349(8) 0.0330(7) 0.0189(6) 0.0051(5) 0.0059(6) 0.0208(6)
Cl5 0.0350(9) 0.0410(9) 0.0430(9) 0.0190(8) 0.0167(7) 0.0070(7)
Cl6 0.0329(8) 0.0389(9) 0.0347(9) 0.0162(7) -0.0021(7) 0.0021(7)
Cl7 0.0380(9) 0.0386(9) 0.0620(11) 0.0232(8) 0.0286(8) 0.0191(8)
Cl8 0.0428(10) 0.0525(12) 0.0694(14) 0.0408(11) 0.0145(10) 0.0141(9)
Cl9 0.0419(9) 0.0379(9) 0.0414(9) 0.0187(7) 0.0180(7) 0.0200(8)
Cl10 0.080(2) 0.299(7) 0.083(2) 0.045(3) 0.0422(19) 0.104(4)
Cl11 0.314(7) 0.111(3) 0.182(4) 0.109(3) 0.195(5) 0.164(4)
Cl12 0.079(2) 0.0517(15) 0.235(5) -0.064(2) 0.092(3) -0.0102(14)
Eu1 0.01537(14) 0.00789(13) 0.00999(14) 0.00172(9) 0.00525(10) 0.00385(10)
N1 0.018(2) 0.014(2) 0.014(2) 0.0025(16) 0.0065(17) 0.0067(17)
N2 0.017(2) 0.013(2) 0.0119(19) 0.0029(16) 0.0067(16) 0.0044(17)
N3 0.019(2) 0.013(2) 0.014(2) 0.0018(16) 0.0045(17) 0.0062(18)
N4 0.027(2) 0.015(2) 0.016(2) 0.0023(17) 0.0096(18) 0.0092(19)
N5 0.020(2) 0.022(2) 0.027(2) 0.0140(19) 0.0100(19) 0.010(2)
N6 0.029(3) 0.033(3) 0.019(2) 0.006(2) 0.006(2) 0.023(2)
N7 0.029(3) 0.012(2) 0.027(3) 0.0011(19) -0.003(2) 0.009(2)
O1 0.0174(17) 0.0138(17) 0.0179(17) 0.0060(14) 0.0070(14) 0.0066(14)
O2 0.0206(18) 0.0188(18) 0.0154(17) 0.0083(14) 0.0092(14) 0.0105(15)
O3 0.0187(18) 0.0144(17) 0.0129(17) 0.0013(13) 0.0077(14) 0.0044(14)
O4 0.0174(17) 0.0142(17) 0.0133(17) 0.0025(13) 0.0054(14) 0.0056(14)
O5 0.0268(19) 0.0085(16) 0.0220(19) 0.0024(14) 0.0130(16) 0.0069(15)
O6 0.027(2) 0.0124(17) 0.0188(18) 0.0037(14) 0.0035(16) 0.0087(16)
O7 0.123(6) 0.095(5) 0.115(6) 0.077(5) 0.103(5) 0.095(5)
O8 0.064(5) 0.079(5) 0.160(9) 0.095(6) -0.005(5) -0.003(4)

loop_
_atom_type_symbol
_atom_type_description
_atom_type_scat_dispersion_real
_atom_type_scat_dispersion_imag
_atom_type_scat_source
C C 0.0033 0.0016 'International Tables Vol C Tables 4.2.6.8 and 6.1.1.4'
H H 0.0000 0.0000 'International Tables Vol C Tables 4.2.6.8 and 6.1.1.4'
Cl Cl 0.1484 0.1585 'International Tables Vol C Tables 4.2.6.8 and 6.1.1.4'
Eu Eu -0.1578 3.6682 'International Tables Vol C Tables 4.2.6.8 and 6.1.1.4'
N N 0.0061 0.0033 'International Tables Vol C Tables 4.2.6.8 and 6.1.1.4'
O O 0.0106 0.0060 'International Tables Vol C Tables 4.2.6.8 and 6.1.1.4'

loop_
_geom_angle_atom_site_label_1
_geom_angle_atom_site_label_2
_geom_angle_atom_site_label_3
_geom_angle
_geom_angle_site_symmetry_1
_geom_angle_site_symmetry_3
_geom_angle_publ_flag
N1 C1 C2 123.1(5) . . ?
N1 C1 H1 118.5 . . ?
C2 C1 H1 118.5 . . ?
C3 C2 C1 119.1(5) . . ?
C3 C2 H2 120.5 . . ?
C1 C2 H2 120.5 . . ?
C2 C3 C4 119.3(5) . . ?
C2 C3 H3 120.4 . . ?
C4 C3 H3 120.4 . . ?
C3 C4 C18 118.0(5) . . ?
C3 C4 C5 121.5(5) . . ?
C18 C4 C5 120.5(5) . . ?
N3 C5 C12 121.7(5) . . ?
N3 C5 C4 118.3(5) . . ?
C12 C5 C4 120.0(4) . . ?
N3 C6 C11 121.5(5) . . ?
N3 C6 C7 119.1(5) . . ?
C11 C6 C7 119.4(5) . . ?
C8 C7 C6 119.6(6) . . ?
C8 C7 H7 120.2 . . ?
C6 C7 H7 120.2 . . ?
C7 C8 C9 121.2(5) . . ?
C7 C8 H8 119.4 . . ?
C9 C8 H8 119.4 . . ?
C10 C9 C8 120.6(5) . . ?
C10 C9 H9 119.7 . . ?
C8 C9 H9 119.7 . . ?
C9 C10 C11 120.0(6) . . ?
C9 C10 H10 120.0 . . ?
C11 C10 H10 120.0 . . ?
N4 C11 C6 121.4(5) . . ?
N4 C11 C10 119.3(5) . . ?
C6 C11 C10 119.3(5) . . ?
N4 C12 C5 122.2(5) . . ?
N4 C12 C13 118.7(5) . . ?
C5 C12 C13 119.2(4) . . ?
C14 C13 C17 118.0(5) . . ?
C14 C13 C12 121.6(5) . . ?
C17 C13 C12 120.4(5) . . ?
C15 C14 C13 119.6(5) . . ?
C15 C14 H14 120.2 . . ?
C13 C14 H14 120.2 . . ?
C14 C15 C16 118.8(5) . . ?
C14 C15 H15 120.6 . . ?
C16 C15 H15 120.6 . . ?
N2 C16 C15 123.1(5) . . ?
N2 C16 H16 118.4 . . ?
C15 C16 H16 118.4 . . ?
N2 C17 C13 122.1(5) . . ?
N2 C17 C18 117.6(4) . . ?
C13 C17 C18 120.3(4) . . ?
N1 C18 C4 122.9(5) . . ?
N1 C18 C17 117.6(4) . . ?
C4 C18 C17 119.5(4) . . ?
O2 C19 O1 120.3(4) . . ?
O2 C19 C20 120.1(4) . . ?
O1 C19 C20 119.6(5) . . ?
O2 C19 Eu1 60.5(2) . . ?
O1 C19 Eu1 60.1(3) . . ?
C20 C19 Eu1 173.5(3) . . ?
C21 C20 C25 119.8(5) . . ?
C21 C20 C19 118.1(5) . . ?
C25 C20 C19 122.2(5) . . ?
C22 C21 C20 121.5(5) . . ?
C22 C21 H21 119.2 . . ?
C20 C21 H21 119.2 . . ?
C21 C22 C23 118.9(6) . . ?
C21 C22 H22 120.5 . . ?
C23 C22 H22 120.5 . . ?
C24 C23 C22 121.0(5) . . ?
C24 C23 H23 119.5 . . ?
C22 C23 H23 119.5 . . ?
C23 C24 C25 121.0(5) . . ?
C23 C24 H24 119.5 . . ?
C25 C24 H24 119.5 . . ?
N5 C25 C20 121.3(5) . . ?
N5 C25 C24 120.9(5) . . ?
C20 C25 C24 117.8(5) . . ?
C27 C26 C31 120.9(5) . . ?
C27 C26 N5 118.4(5) . . ?
C31 C26 N5 120.7(5) . . ?
C26 C27 C28 119.8(6) . . ?
C26 C27 H27 120.1 . . ?
C28 C27 H27 120.1 . . ?
C29 C28 C27 120.4(6) . . ?
C29 C28 H28 119.8 . . ?
C27 C28 H28 119.8 . . ?
C30 C29 C28 118.6(6) . . ?
C30 C29 H29 120.7 . . ?
C28 C29 H29 120.7 . . ?
C29 C30 C31 123.8(6) . . ?
C29 C30 Cl1 117.3(5) . . ?
C31 C30 Cl1 118.8(5) . . ?
C30 C31 C26 116.4(6) . . ?
C30 C31 C32 122.1(6) . . ?
C26 C31 C32 121.5(5) . . ?
C31 C32 H32A 109.5 . . ?
C31 C32 H32B 109.5 . . ?
H32A C32 H32B 109.5 . . ?
C31 C32 H32C 109.5 . . ?
H32A C32 H32C 109.5 . . ?
H32B C32 H32C 109.5 . . ?
O4 C33 O3 124.1(5) . . ?
O4 C33 C34 118.2(4) . . ?
O3 C33 C34 117.6(4) . . ?
C35 C34 C39 119.8(5) . . ?
C35 C34 C33 117.5(5) . . ?
C39 C34 C33 122.8(5) . . ?
C36 C35 C34 121.2(5) . . ?
C36 C35 H35 119.4 . . ?
C34 C35 H35 119.4 . . ?
C35 C36 C37 118.9(5) . . ?
C35 C36 H36 120.6 . . ?
C37 C36 H36 120.6 . . ?
C38 C37 C36 120.8(6) . . ?
C38 C37 H37 119.6 . . ?
C36 C37 H37 119.6 . . ?
C37 C38 C39 121.1(6) . . ?
C37 C38 H38 119.5 . . ?
C39 C38 H38 119.5 . . ?
N6 C39 C38 120.6(5) . . ?
N6 C39 C34 121.0(5) . . ?
C38 C39 C34 118.2(5) . . ?
C45 C40 N6 121.9(7) . . ?
C45 C40 C41 121.8(6) . . ?
N6 C40 C41 116.2(6) . . ?
C42 C41 C40 119.2(8) . . ?
C42 C41 H41 120.4 . . ?
C40 C41 H41 120.4 . . ?
C43 C42 C41 117.5(8) . . ?
C43 C42 H42 121.3 . . ?
C41 C42 H42 121.3 . . ?
C42 C43 C44 125.3(8) . . ?
C42 C43 H43 117.4 . . ?
C44 C43 H43 117.4 . . ?
C43 C44 C45 119.9(7) . . ?
C43 C44 Cl2 122.7(7) . . ?
C45 C44 Cl2 117.4(6) . . ?
C40 C45 C46 122.0(6) . . ?
C40 C45 C44 116.3(7) . . ?
C46 C45 C44 121.6(7) . . ?
C45 C46 H46A 109.5 . . ?
C45 C46 H46B 109.5 . . ?
H46A C46 H46B 109.5 . . ?
C45 C46 H46C 109.5 . . ?
H46A C46 H46C 109.5 . . ?
H46B C46 H46C 109.5 . . ?
O5 C47 O6 120.4(5) . . ?
O5 C47 C48 120.9(5) . . ?
O6 C47 C48 118.7(4) . . ?
O5 C47 Eu1 75.0(3) . 2_666 ?
O6 C47 Eu1 45.5(2) . 2_666 ?
C48 C47 Eu1 163.9(3) . 2_666 ?
C49 C48 C53 119.7(5) . . ?
C49 C48 C47 118.1(5) . . ?
C53 C48 C47 122.2(5) . . ?
C50 C49 C48 121.6(5) . . ?
C50 C49 H49 119.2 . . ?
C48 C49 H49 119.2 . . ?
C51 C50 C49 118.5(5) . . ?
C51 C50 H50 120.7 . . ?
C49 C50 H50 120.7 . . ?
C52 C51 C50 120.8(5) . . ?
C52 C51 H51 119.6 . . ?
C50 C51 H51 119.6 . . ?
C51 C52 C53 121.4(5) . . ?
C51 C52 H52 119.3 . . ?
C53 C52 H52 119.3 . . ?
N7 C53 C52 121.4(5) . . ?
N7 C53 C48 120.8(5) . . ?
C52 C53 C48 117.8(5) . . ?
C55 C54 C59 121.5(5) . . ?
C55 C54 N7 119.2(6) . . ?
C59 C54 N7 119.3(6) . . ?
C54 C55 C56 120.0(6) . . ?
C54 C55 H55 120.0 . . ?
C56 C55 H55 120.0 . . ?
C57 C56 C55 119.5(6) . . ?
C57 C56 H56 120.2 . . ?
C55 C56 H56 120.2 . . ?
C56 C57 C58 120.1(6) . . ?
C56 C57 H57 119.9 . . ?
C58 C57 H57 119.9 . . ?
C57 C58 C59 122.8(7) . . ?
C57 C58 Cl3 118.9(5) . . ?
C59 C58 Cl3 118.4(6) . . ?
C58 C59 C54 116.1(6) . . ?
C58 C59 C60 122.5(6) . . ?
C54 C59 C60 121.4(6) . . ?
C59 C60 H60A 109.5 . . ?
C59 C60 H60B 109.5 . . ?
H60A C60 H60B 109.5 . . ?
C59 C60 H60C 109.5 . . ?
H60A C60 H60C 109.5 . . ?
H60B C60 H60C 109.5 . . ?
Cl6 C61 Cl4 111.3(3) . . ?
Cl6 C61 Cl5 110.7(3) . . ?
Cl4 C61 Cl5 110.6(3) . . ?
Cl6 C61 H61 108.1 . . ?
Cl4 C61 H61 108.1 . . ?
Cl5 C61 H61 108.1 . . ?
Cl9 C62 Cl7 111.6(4) . . ?
Cl9 C62 Cl8 110.1(4) . . ?
Cl7 C62 Cl8 109.8(4) . . ?
Cl9 C62 H62 108.4 . . ?
Cl7 C62 H62 108.4 . . ?
Cl8 C62 H62 108.4 . . ?
Cl11 C63 Cl12 112.0(5) . . ?
Cl11 C63 Cl10 111.7(5) . . ?
Cl12 C63 Cl10 106.8(5) . . ?
Cl11 C63 H63 108.8 . . ?
Cl12 C63 H63 108.8 . . ?
Cl10 C63 H63 108.8 . . ?
O3 Eu1 O4 132.88(12) . 2_666 ?
O3 Eu1 O5 72.21(12) . . ?
O4 Eu1 O5 78.80(13) 2_666 . ?
O3 Eu1 O6 88.23(13) . 2_666 ?
O4 Eu1 O6 80.94(13) 2_666 2_666 ?
O5 Eu1 O6 127.69(13) . 2_666 ?
O3 Eu1 O1 85.89(12) . . ?
O4 Eu1 O1 129.09(12) 2_666 . ?
O5 Eu1 O1 86.77(13) . . ?
O6 Eu1 O1 140.94(12) 2_666 . ?
O3 Eu1 O2 131.24(12) . . ?
O4 Eu1 O2 75.56(12) 2_666 . ?
O5 Eu1 O2 78.75(12) . . ?
O6 Eu1 O2 140.01(13) 2_666 . ?
O1 Eu1 O2 53.71(12) . . ?
O3 Eu1 N2 137.17(13) . . ?
O4 Eu1 N2 81.00(13) 2_666 . ?
O5 Eu1 N2 149.85(13) . . ?
O6 Eu1 N2 70.00(13) 2_666 . ?
O1 Eu1 N2 88.83(13) . . ?
O2 Eu1 N2 74.67(13) . . ?
O3 Eu1 N1 75.44(13) . . ?
O4 Eu1 N1 136.40(13) 2_666 . ?
O5 Eu1 N1 143.98(13) . . ?
O6 Eu1 N1 65.71(13) 2_666 . ?
O1 Eu1 N1 75.45(12) . . ?
O2 Eu1 N1 112.67(13) . . ?
N2 Eu1 N1 62.12(13) . . ?
O3 Eu1 C19 108.37(14) . . ?
O4 Eu1 C19 102.15(13) 2_666 . ?
O5 Eu1 C19 80.20(13) . . ?
O6 Eu1 C19 151.55(13) 2_666 . ?
O1 Eu1 C19 26.95(13) . . ?
O2 Eu1 C19 26.86(14) . . ?
N2 Eu1 C19 82.46(13) . . ?
N1 Eu1 C19 95.55(13) . . ?
O3 Eu1 O5 71.99(11) . 2_666 ?
O4 Eu1 O5 67.64(11) 2_666 2_666 ?
O5 Eu1 O5 81.70(12) . 2_666 ?
O6 Eu1 O5 45.99(11) 2_666 2_666 ?
O1 Eu1 O5 157.28(11) . 2_666 ?
O2 Eu1 O5 140.95(11) . 2_666 ?
N2 Eu1 O5 110.77(12) . 2_666 ?
N1 Eu1 O5 103.02(11) . 2_666 ?
C19 Eu1 O5 160.71(12) . 2_666 ?
O3 Eu1 C47 80.30(13) . 2_666 ?
O4 Eu1 C47 72.54(13) 2_666 2_666 ?
O5 Eu1 C47 105.43(13) . 2_666 ?
O6 Eu1 C47 22.28(13) 2_666 2_666 ?
O1 Eu1 C47 157.60(13) . 2_666 ?
O2 Eu1 C47 146.17(13) . 2_666 ?
N2 Eu1 C47 89.41(13) . 2_666 ?
N1 Eu1 C47 84.02(13) . 2_666 ?
C19 Eu1 C47 170.97(14) . 2_666 ?
O5 Eu1 C47 23.73(12) 2_666 2_666 ?
O3 Eu1 Eu1 66.15(9) . 2_666 ?
O4 Eu1 Eu1 66.86(8) 2_666 2_666 ?
O5 Eu1 Eu1 47.08(9) . 2_666 ?
O6 Eu1 Eu1 80.61(9) 2_666 2_666 ?
O1 Eu1 Eu1 130.56(8) . 2_666 ?
O2 Eu1 Eu1 117.56(9) . 2_666 ?
N2 Eu1 Eu1 139.38(10) . 2_666 ?
N1 Eu1 Eu1 129.13(9) . 2_666 ?
C19 Eu1 Eu1 126.92(9) . 2_666 ?
O5 Eu1 Eu1 34.63(7) 2_666 2_666 ?
C47 Eu1 Eu1 58.35(9) 2_666 2_666 ?
C1 N1 C18 117.6(4) . . ?
C1 N1 Eu1 121.9(3) . . ?
C18 N1 Eu1 119.4(3) . . ?
C16 N2 C17 118.4(4) . . ?
C16 N2 Eu1 118.3(3) . . ?
C17 N2 Eu1 122.3(3) . . ?
C5 N3 C6 116.7(5) . . ?
C12 N4 C11 116.6(5) . . ?
C25 N5 C26 125.0(5) . . ?
C25 N5 H5 117.5 . . ?
C26 N5 H5 117.5 . . ?
C39 N6 C40 127.3(5) . . ?
C39 N6 H6 116.3 . . ?
C40 N6 H6 116.3 . . ?
C53 N7 C54 124.3(5) . . ?
C53 N7 H7A 117.8 . . ?
C54 N7 H7A 117.8 . . ?
C19 O1 Eu1 93.0(3) . . ?
C19 O2 Eu1 92.6(3) . . ?
C33 O3 Eu1 141.4(3) . . ?
C33 O4 Eu1 140.3(3) . 2_666 ?
C47 O5 Eu1 178.6(4) . . ?
C47 O5 Eu1 81.2(3) . 2_666 ?
Eu1 O5 Eu1 98.30(12) . 2_666 ?
C47 O6 Eu1 112.3(3) . 2_666 ?
H7B O7 H7C 109.5 . . ?
H8A O8 H8B 109.5 . . ?

loop_
_geom_bond_atom_site_label_1
_geom_bond_atom_site_label_2
_geom_bond_distance
_geom_bond_site_symmetry_2
_geom_bond_publ_flag
C1 N1 1.339(7) . ?
C1 C2 1.401(7) . ?
C1 H1 0.9500 . ?
C2 C3 1.371(8) . ?
C2 H2 0.9500 . ?
C3 C4 1.397(7) . ?
C3 H3 0.9500 . ?
C4 C18 1.408(7) . ?
C4 C5 1.457(7) . ?
C5 N3 1.327(7) . ?
C5 C12 1.426(7) . ?
C6 N3 1.351(7) . ?
C6 C11 1.414(8) . ?
C6 C7 1.422(7) . ?
C7 C8 1.367(8) . ?
C7 H7 0.9500 . ?
C8 C9 1.409(9) . ?
C8 H8 0.9500 . ?
C9 C10 1.363(9) . ?
C9 H9 0.9500 . ?
C10 C11 1.424(7) . ?
C10 H10 0.9500 . ?
C11 N4 1.355(7) . ?
C12 N4 1.321(7) . ?
C12 C13 1.463(7) . ?
C13 C14 1.397(7) . ?
C13 C17 1.407(7) . ?
C14 C15 1.369(8) . ?
C14 H14 0.9500 . ?
C15 C16 1.391(8) . ?
C15 H15 0.9500 . ?
C16 N2 1.333(7) . ?
C16 H16 0.9500 . ?
C17 N2 1.350(6) . ?
C17 C18 1.465(7) . ?
C18 N1 1.348(6) . ?
C19 O2 1.270(6) . ?
C19 O1 1.274(6) . ?
C19 C20 1.491(7) . ?
C19 Eu1 2.808(5) . ?
C20 C21 1.404(8) . ?
C20 C25 1.416(7) . ?
C21 C22 1.382(8) . ?
C21 H21 0.9500 . ?
C22 C23 1.395(9) . ?
C22 H22 0.9500 . ?
C23 C24 1.381(9) . ?
C23 H23 0.9500 . ?
C24 C25 1.418(8) . ?
C24 H24 0.9500 . ?
C25 N5 1.370(7) . ?
C26 C27 1.393(8) . ?
C26 C31 1.406(8) . ?
C26 N5 1.415(7) . ?
C27 C28 1.399(9) . ?
C27 H27 0.9500 . ?
C28 C29 1.378(10) . ?
C28 H28 0.9500 . ?
C29 C30 1.374(9) . ?
C29 H29 0.9500 . ?
C30 C31 1.397(8) . ?
C30 Cl1 1.739(6) . ?
C31 C32 1.498(9) . ?
C32 H32A 0.9800 . ?
C32 H32B 0.9800 . ?
C32 H32C 0.9800 . ?
C33 O4 1.254(6) . ?
C33 O3 1.273(6) . ?
C33 C34 1.489(7) . ?
C34 C35 1.403(7) . ?
C34 C39 1.406(8) . ?
C35 C36 1.373(8) . ?
C35 H35 0.9500 . ?
C36 C37 1.395(9) . ?
C36 H36 0.9500 . ?
C37 C38 1.378(9) . ?
C37 H37 0.9500 . ?
C38 C39 1.396(8) . ?
C38 H38 0.9500 . ?
C39 N6 1.390(7) . ?
C40 C45 1.371(10) . ?
C40 N6 1.417(7) . ?
C40 C41 1.437(11) . ?
C41 C42 1.408(10) . ?
C41 H41 0.9500 . ?
C42 C43 1.340(11) . ?
C42 H42 0.9500 . ?
C43 C44 1.347(11) . ?
C43 H43 0.9500 . ?
C44 C45 1.449(11) . ?
C44 Cl2 1.712(8) . ?
C45 C46 1.448(12) . ?
C46 H46A 0.9800 . ?
C46 H46B 0.9800 . ?
C46 H46C 0.9800 . ?
C47 O5 1.260(6) . ?
C47 O6 1.268(6) . ?
C47 C48 1.483(7) . ?
C47 Eu1 3.095(5) 2_666 ?
C48 C49 1.396(7) . ?
C48 C53 1.413(7) . ?
C49 C50 1.391(8) . ?
C49 H49 0.9500 . ?
C50 C51 1.389(8) . ?
C50 H50 0.9500 . ?
C51 C52 1.380(8) . ?
C51 H51 0.9500 . ?
C52 C53 1.404(7) . ?
C52 H52 0.9500 . ?
C53 N7 1.373(7) . ?
C54 C55 1.384(9) . ?
C54 C59 1.406(9) . ?
C54 N7 1.423(7) . ?
C55 C56 1.404(9) . ?
C55 H55 0.9500 . ?
C56 C57 1.360(11) . ?
C56 H56 0.9500 . ?
C57 C58 1.382(10) . ?
C57 H57 0.9500 . ?
C58 C59 1.399(8) . ?
C58 Cl3 1.753(7) . ?
C59 C60 1.491(10) . ?
C60 H60A 0.9800 . ?
C60 H60B 0.9800 . ?
C60 H60C 0.9800 . ?
C61 Cl6 1.744(6) . ?
C61 Cl4 1.755(6) . ?
C61 Cl5 1.757(6) . ?
C61 H61 1.0000 . ?
C62 Cl9 1.757(8) . ?
C62 Cl7 1.763(7) . ?
C62 Cl8 1.764(7) . ?
C62 H62 1.0000 . ?
C63 Cl11 1.691(8) . ?
C63 Cl12 1.718(8) . ?
C63 Cl10 1.723(9) . ?
C63 H63 1.0000 . ?
Eu1 O3 2.323(3) . ?
Eu1 O4 2.343(4) 2_666 ?
Eu1 O5 2.348(3) . ?
Eu1 O6 2.384(4) 2_666 ?
Eu1 O1 2.438(4) . ?
Eu1 O2 2.447(3) . ?
Eu1 N2 2.589(4) . ?
Eu1 N1 2.673(4) . ?
Eu1 O5 3.025(4) 2_666 ?
Eu1 C47 3.095(5) 2_666 ?
Eu1 Eu1 4.0884(5) 2_666 ?
N5 H5 0.8800 . ?
N6 H6 0.8800 . ?
N7 H7A 0.8800 . ?
O4 Eu1 2.343(4) 2_666 ?
O5 Eu1 3.025(4) 2_666 ?
O6 Eu1 2.384(4) 2_666 ?
O7 H7B 0.8498 . ?
O7 H7C 0.8498 . ?
O8 H8A 0.8502 . ?
O8 H8B 0.8500 . ?
